data_1518471
loop_
_publ_author_name
'Ivanova, B.'
'Spiteller, M.'

_publ_section_title
;
 Solid-state UV-MALDI mass spectrometric quantitation of
 fluroxypyr and triclopyr in soil
;
_journal_name_full 'Environmental Geochemistry and Health'
_journal_paper_doi 10.1007/s10653-014-9673-9
_journal_year 2015
_chemical_formula_moiety 'C6 H15 N2 O, 0.5(C4 O4)'
_chemical_formula_sum 'C8 H15 N2 O3'
_chemical_formula_weight 187.22
_chemical_name_common '2-morpholin-1-yl-ethyl squarate dianion'
_chemical_name_systematic ?
_space_group_IT_number 14
_symmetry_cell_setting monoclinic
_symmetry_space_group_name_Hall '-P 2yn'
_symmetry_space_group_name_H-M 'P 1 21/n 1'
_atom_sites_solution_hydrogens geom
_atom_sites_solution_primary direct
_atom_sites_solution_secondary difmap
_audit_creation_method SHELXL-97
_cell_angle_alpha 90.00
_cell_angle_beta 96.868(4)
_cell_angle_gamma 90.00
_cell_formula_units_Z 4
_cell_length_a 8.5040(15)
_cell_length_b 11.8666(17)
_cell_length_c 9.5595(15)
_cell_measurement_temperature 200(2)
_cell_volume 957.8(3)
_computing_cell_refinement 'Bruker SAINT'
_computing_data_collection 'Bruker GIS'
_computing_data_reduction 'Bruker SAINT'
_computing_molecular_graphics 'Bruker APEX2'
_computing_structure_refinement 'SHELXL-97 (Sheldrick, 2008)'
_computing_structure_solution 'SHELXS-97 (Sheldrick, 2008)'
_diffrn_ambient_temperature 200(2)
_diffrn_measured_fraction_theta_full 0.998
_diffrn_measured_fraction_theta_max 0.998
_diffrn_measurement_device_type 'Bruker SMART X2S'
_diffrn_measurement_method '\w scans'
_diffrn_radiation_monochromator 'doubly curved silicon crystal'
_diffrn_radiation_source 'micro-focus sealed tube'
_diffrn_radiation_type MoK\a
_diffrn_radiation_wavelength 0.71073
_diffrn_reflns_av_R_equivalents 0.0440
_diffrn_reflns_av_sigmaI/netI 0.0379
_diffrn_reflns_limit_h_max 8
_diffrn_reflns_limit_h_min -8
_diffrn_reflns_limit_k_max 12
_diffrn_reflns_limit_k_min -10
_diffrn_reflns_limit_l_max 9
_diffrn_reflns_limit_l_min -9
_diffrn_reflns_number 4293
_diffrn_reflns_theta_full 21.45
_diffrn_reflns_theta_max 21.45
_diffrn_reflns_theta_min 2.75
_exptl_absorpt_coefficient_mu 0.099
_exptl_absorpt_correction_T_max 0.9882
_exptl_absorpt_correction_T_min 0.9814
_exptl_absorpt_correction_type multi-scan
_exptl_crystal_colour colorless
_exptl_crystal_density_diffrn 1.298
_exptl_crystal_density_method 'not measured'
_exptl_crystal_description plate
_exptl_crystal_F_000 404
_exptl_crystal_size_max 0.19
_exptl_crystal_size_mid 0.14
_exptl_crystal_size_min 0.12
_refine_diff_density_max 0.134
_refine_diff_density_min -0.119
_refine_diff_density_rms 0.030
_refine_ls_extinction_coef 0.018(5)
_refine_ls_extinction_expression Fc^*^=kFc[1+0.001xFc^2^\l^3^/sin(2\q)]^-1/4^
_refine_ls_extinction_method SHELXL
_refine_ls_goodness_of_fit_ref 0.740
_refine_ls_hydrogen_treatment constr
_refine_ls_matrix_type full
_refine_ls_number_parameters 120
_refine_ls_number_reflns 1087
_refine_ls_number_restraints 0
_refine_ls_restrained_S_all 0.740
_refine_ls_R_factor_all 0.0498
_refine_ls_R_factor_gt 0.0347
_refine_ls_shift/su_max 0.000
_refine_ls_shift/su_mean 0.000
_refine_ls_structure_factor_coef Fsqd
_refine_ls_weighting_details 'calc w=1/[\s^2^(Fo^2^)+(0.1100P)^2^+0.3458P] where P=(Fo^2^+2Fc^2^)/3'
_refine_ls_weighting_scheme calc
_refine_ls_wR_factor_gt 0.1038
_refine_ls_wR_factor_ref 0.1193
_reflns_number_gt 866
_reflns_number_total 1087
_reflns_threshold_expression >2sigma(I)
_cod_data_source_file Struct-98-7.txt
_cod_data_source_block bi98
_cod_depositor_comments
;
The following automatic conversions were performed:

'_symmetry_cell_setting' value 'Monoclinic' changed to 'monoclinic'
according to the built-in table from CIF Core dictionary named
'cif_core.dic' version 2.4.1 from 2010-06-29.

Automatic conversion script
Id: cif_fix_values 2827 2014-09-09 07:05:25Z andrius 
;
_cod_original_sg_symbol_H-M 'P 21/n'
_cod_database_code 1518471

loop_
_symmetry_equiv_pos_as_xyz
'x, y, z'
'-x+1/2, y+1/2, -z+1/2'
'-x, -y, -z'
'x-1/2, -y-1/2, z-1/2'

loop_
_atom_site_label
_atom_site_type_symbol
_atom_site_fract_x
_atom_site_fract_y
_atom_site_fract_z
_atom_site_U_iso_or_equiv
_atom_site_adp_type
_atom_site_occupancy
_atom_site_symmetry_multiplicity
_atom_site_calc_flag
_atom_site_refinement_flags
O1 O 0.7807(2) -0.10642(16) 0.97754(19) 0.0612(6) Uani 1 1 d .
O2 O -0.19908(19) 0.07406(14) 0.34547(18) 0.0531(6) Uani 1 1 d .
O3 O 0.1247(2) 0.17115(14) 0.51569(17) 0.0508(6) Uani 1 1 d .
N1 N 0.5949(2) 0.04088(16) 0.78691(19) 0.0385(6) Uani 1 1 d .
N2 N 0.3427(2) 0.21419(16) 0.74237(19) 0.0439(6) Uani 1 1 d .
H2A H 0.2636 0.1977 0.6726 0.066 Uiso 1 1 calc R
H2B H 0.3225 0.2816 0.7819 0.066 Uiso 1 1 calc R
H2C H 0.3482 0.1594 0.8093 0.066 Uiso 1 1 calc R
C1 C 0.6374(3) -0.1428(2) 0.8980(3) 0.0585(8) Uani 1 1 d .
H1A H 0.5485 -0.1313 0.9544 0.070 Uiso 1 1 calc R
H1B H 0.6448 -0.2245 0.8786 0.070 Uiso 1 1 calc R
C2 C 0.6032(3) -0.0802(2) 0.7599(3) 0.0466(7) Uani 1 1 d .
H2D H 0.6879 -0.0956 0.6998 0.056 Uiso 1 1 calc R
H2E H 0.5014 -0.1064 0.7092 0.056 Uiso 1 1 calc R
C3 C 0.5551(3) 0.1034(2) 0.6557(2) 0.0472(7) Uani 1 1 d .
H3A H 0.4727 0.0618 0.5942 0.057 Uiso 1 1 calc R
H3B H 0.6502 0.1091 0.6056 0.057 Uiso 1 1 calc R
C4 C 0.4952(3) 0.2205(2) 0.6828(3) 0.0474(7) Uani 1 1 d .
H4A H 0.5741 0.2606 0.7494 0.057 Uiso 1 1 calc R
H4B H 0.4808 0.2635 0.5934 0.057 Uiso 1 1 calc R
C5 C 0.7452(3) 0.0764(2) 0.8645(3) 0.0488(7) Uani 1 1 d .
H5A H 0.7417 0.1581 0.8845 0.059 Uiso 1 1 calc R
H5B H 0.8322 0.0626 0.8065 0.059 Uiso 1 1 calc R
C6 C 0.7761(3) 0.0122(3) 1.0004(3) 0.0583(8) Uani 1 1 d .
H6A H 0.8784 0.0369 1.0515 0.070 Uiso 1 1 calc R
H6B H 0.6918 0.0296 1.0601 0.070 Uiso 1 1 calc R
C7 C -0.0889(3) 0.0336(2) 0.4303(2) 0.0350(6) Uani 1 1 d .
C8 C 0.0560(3) 0.0768(2) 0.5074(2) 0.0345(6) Uani 1 1 d .

loop_
_atom_site_aniso_label
_atom_site_aniso_U_11
_atom_site_aniso_U_22
_atom_site_aniso_U_33
_atom_site_aniso_U_23
_atom_site_aniso_U_13
_atom_site_aniso_U_12
O1 0.0570(12) 0.0599(14) 0.0643(12) 0.0034(10) -0.0034(10) 0.0160(9)
O2 0.0450(11) 0.0515(12) 0.0578(11) 0.0167(9) -0.0139(9) -0.0045(8)
O3 0.0515(10) 0.0399(12) 0.0569(11) 0.0050(8) -0.0102(8) -0.0113(9)
N1 0.0367(12) 0.0363(13) 0.0413(12) -0.0059(9) 0.0002(9) 0.0021(9)
N2 0.0473(13) 0.0388(13) 0.0437(12) 0.0002(10) -0.0031(10) 0.0002(10)
C1 0.0594(18) 0.0485(18) 0.070(2) 0.0040(15) 0.0164(15) 0.0062(14)
C2 0.0422(15) 0.0417(16) 0.0559(16) -0.0106(13) 0.0059(12) 0.0014(11)
C3 0.0500(16) 0.0510(17) 0.0401(15) -0.0020(12) 0.0034(12) 0.0014(12)
C4 0.0453(15) 0.0428(17) 0.0532(16) 0.0029(13) 0.0028(13) -0.0033(12)
C5 0.0411(14) 0.0484(17) 0.0557(17) -0.0103(13) 0.0014(13) -0.0022(12)
C6 0.0539(18) 0.065(2) 0.0534(18) -0.0097(15) -0.0043(13) 0.0142(14)
C7 0.0341(14) 0.0389(15) 0.0302(13) 0.0038(11) -0.0038(11) -0.0003(12)
C8 0.0353(13) 0.0353(16) 0.0324(13) 0.0020(11) 0.0014(10) -0.0030(12)

loop_
_atom_type_symbol
_atom_type_description
_atom_type_scat_dispersion_real
_atom_type_scat_dispersion_imag
_atom_type_scat_source
C C 0.0033 0.0016 'International Tables Vol C Tables 4.2.6.8 and 6.1.1.4'
H H 0.0000 0.0000 'International Tables Vol C Tables 4.2.6.8 and 6.1.1.4'
N N 0.0061 0.0033 'International Tables Vol C Tables 4.2.6.8 and 6.1.1.4'
O O 0.0106 0.0060 'International Tables Vol C Tables 4.2.6.8 and 6.1.1.4'

loop_
_geom_angle_atom_site_label_1
_geom_angle_atom_site_label_2
_geom_angle_atom_site_label_3
_geom_angle
_geom_angle_site_symmetry_3
C1 O1 C6 110.11(19) .
C5 N1 C3 112.84(19) .
C5 N1 C2 108.34(18) .
C3 N1 C2 110.95(19) .
C4 N2 H2A 109.5 .
C4 N2 H2B 109.5 .
H2A N2 H2B 109.5 .
C4 N2 H2C 109.5 .
H2A N2 H2C 109.5 .
H2B N2 H2C 109.5 .
O1 C1 C2 112.3(2) .
O1 C1 H1A 109.1 .
C2 C1 H1A 109.1 .
O1 C1 H1B 109.1 .
C2 C1 H1B 109.1 .
H1A C1 H1B 107.9 .
N1 C2 C1 109.7(2) .
N1 C2 H2D 109.7 .
C1 C2 H2D 109.7 .
N1 C2 H2E 109.7 .
C1 C2 H2E 109.7 .
H2D C2 H2E 108.2 .
N1 C3 C4 111.5(2) .
N1 C3 H3A 109.3 .
C4 C3 H3A 109.3 .
N1 C3 H3B 109.3 .
C4 C3 H3B 109.3 .
H3A C3 H3B 108.0 .
N2 C4 C3 110.4(2) .
N2 C4 H4A 109.6 .
C3 C4 H4A 109.6 .
N2 C4 H4B 109.6 .
C3 C4 H4B 109.6 .
H4A C4 H4B 108.1 .
N1 C5 C6 110.2(2) .
N1 C5 H5A 109.6 .
C6 C5 H5A 109.6 .
N1 C5 H5B 109.6 .
C6 C5 H5B 109.6 .
H5A C5 H5B 108.1 .
O1 C6 C5 111.9(2) .
O1 C6 H6A 109.2 .
C5 C6 H6A 109.2 .
O1 C6 H6B 109.2 .
C5 C6 H6B 109.2 .
H6A C6 H6B 107.9 .
O2 C7 C8 135.5(2) .
O2 C7 C8 134.5(2) 3_556
C8 C7 C8 90.01(18) 3_556
O3 C8 C7 134.8(2) .
O3 C8 C7 135.2(2) 3_556
C7 C8 C7 89.99(18) 3_556

loop_
_geom_bond_atom_site_label_1
_geom_bond_atom_site_label_2
_geom_bond_distance
_geom_bond_site_symmetry_2
O1 C1 1.424(3) .
O1 C6 1.426(3) .
O2 C7 1.259(3) .
O3 C8 1.261(3) .
N1 C5 1.461(3) .
N1 C3 1.462(3) .
N1 C2 1.463(3) .
N2 C4 1.479(3) .
N2 H2A 0.9100 .
N2 H2B 0.9100 .
N2 H2C 0.9100 .
C1 C2 1.513(4) .
C1 H1A 0.9900 .
C1 H1B 0.9900 .
C2 H2D 0.9900 .
C2 H2E 0.9900 .
C3 C4 1.513(3) .
C3 H3A 0.9900 .
C3 H3B 0.9900 .
C4 H4A 0.9900 .
C4 H4B 0.9900 .
C5 C6 1.502(4) .
C5 H5A 0.9900 .
C5 H5B 0.9900 .
C6 H6A 0.9900 .
C6 H6B 0.9900 .
C7 C8 1.452(3) .
C7 C8 1.452(3) 3_556
C8 C7 1.452(3) 3_556
